data_1569487
loop_
_publ_author_name
'Guo, Shen-Yi'
'Zhang, Zhuo-Ang'
'Tong, Shuo'
'Guo, Qing-Hui'
'Hua, Ruimao'
'Wang, Mei-Xiang'

_publ_section_title
;
 Tetrahomo corona[4]arene-based spirophanes: synthesis, structure, and
 properties.
;
_journal_issue 31
_journal_name_full 'Chemical science'
_journal_page_first 8393
_journal_page_last 8400
_journal_paper_doi 10.1039/d3sc02417b
_journal_volume 14
_journal_year 2023
_chemical_formula_moiety 'C32 H28 O8'
_chemical_formula_sum 'C32 H28 O8'
_chemical_formula_weight 540.54
_space_group_crystal_system triclinic
_space_group_IT_number 2
_space_group_name_Hall '-P 1'
_space_group_name_H-M_alt 'P -1'
_atom_sites_solution_hydrogens geom
_atom_sites_solution_primary dual
_audit_creation_date 2021-03-04
_audit_creation_method
;
Olex2 1.2
(compiled 2018.05.29 svn.r3508 for OlexSys, GUI svn.r5506)
;
_audit_update_record
;
2023-05-08 deposited with the CCDC.	2023-07-10 downloaded from the CCDC.
;
_cell_angle_alpha 72.256(2)
_cell_angle_beta 77.897(2)
_cell_angle_gamma 64.159(2)
_cell_formula_units_Z 2
_cell_length_a 10.6793(3)
_cell_length_b 11.6277(2)
_cell_length_c 12.1410(3)
_cell_measurement_reflns_used 9644
_cell_measurement_temperature 169.98(11)
_cell_measurement_theta_max 75.1190
_cell_measurement_theta_min 3.8230
_cell_volume 1287.12(6)
_computing_cell_refinement 'CrysAlisPro 1.171.40.67a (Rigaku OD, 2019)'
_computing_data_collection 'CrysAlisPro 1.171.40.67a (Rigaku OD, 2019)'
_computing_data_reduction 'CrysAlisPro 1.171.40.67a (Rigaku OD, 2019)'
_computing_molecular_graphics 'Olex2 (Dolomanov et al., 2009)'
_computing_publication_material 'Olex2 (Dolomanov et al., 2009)'
_computing_structure_refinement 'ShelXL (Sheldrick, 2015)'
_computing_structure_solution 'ShelXT (Sheldrick, 2015)'
_diffrn_ambient_environment N~2~
_diffrn_ambient_temperature 169.98(11)
_diffrn_detector 'Hybrid Pixel Array Detector'
_diffrn_detector_area_resol_mean 10.0000
_diffrn_detector_type HyPix
_diffrn_measured_fraction_theta_full 0.997
_diffrn_measured_fraction_theta_max 0.953
_diffrn_measurement_details
;
List of Runs (angles in degrees, time in seconds):

  # Type    Start    End  Width  t~exp~   \w     \q     \k     \f   Frames
#--------------------------------------------------------------------------
  1  \w    -21.00  27.00   0.50    0.05    --  -47.45  19.00 -30.00   96
  2  \w    -38.00  26.00   0.50    0.05    --  -47.45  38.00-120.00  128
  3  \w    -15.00  25.00   0.50    0.05    --  -47.45  19.00-150.00   80
  4  \w    -38.00  22.00   0.50    0.05    --  -47.45  38.00-180.00  120
  5  \w     79.00 112.00   0.50    0.05    --   47.45 138.00   9.00   66
  6  \w     96.00 121.00   0.50    0.05    --  103.25 138.00   9.00   50
  7  \w     91.00 158.00   0.50    0.05    --  103.25  77.00  90.00  134
  8  \w     95.00 169.00   0.50    0.05    --  103.25  45.00  60.00  148
  9  \w     81.00 166.00   0.50    0.05    --  103.25  77.00 -90.00  170
 10  \w    108.00 167.00   0.50    0.05    --  103.25  45.00-180.00  118
 11  \w     86.00 126.00   0.50    0.05    --  103.25 131.00-165.00   80
 12  \w     42.00  67.00   0.50    0.05    --  103.25 -61.00-180.00   50
 13  \w     34.00  85.00   0.50    0.05    --  103.25 -94.00-180.00  102
 14  \w     57.00 109.00   0.50    0.05    --  103.25-125.00-180.00  104
 15  \w     40.00  65.00   0.50    0.05    --   47.45-138.00 -51.00   50
 16  \w     56.00 113.00   0.50    0.05    --  103.25-138.00 -51.00  114
 17  \w     72.00 106.00   0.50    0.05    --  103.25-125.00  60.00   68
 18  \w     69.00 101.00   0.50    0.05    --  103.25-131.00 123.00   64
 19  \w     68.00 106.00   0.50    0.05    --  103.25 -94.00 150.00   76
 20  \w     58.00  84.00   0.50    0.05    --   47.45-131.00 123.00   52
 21  \w     31.00  91.00   0.50    0.05    --  103.25 -77.00  90.00  120
 22  \w     37.00 111.00   0.50    0.05    --  103.25-125.00 -30.00  148
 23  \w     33.00 109.00   0.50    0.05    --  103.25 -77.00 -60.00  152
 24  \w     31.00  59.00   0.50    0.05    --  103.25 -94.00 150.00   56
 25  \w    -23.00  17.00   0.50    0.05    --  -47.45  19.00 120.00   80
 26  \w    -60.00 -27.00   0.50    0.05    --  -99.00  61.00  60.00   66
 27  \w   -101.00 -55.00   0.50    0.05    --  -47.45 138.00   9.00   92
 28  \w   -121.00 -72.00   0.50    0.05    --  -99.00 138.00   9.00   98
 29  \w    -66.00 -28.00   0.50    0.05    --  -99.00  61.00-120.00   76
 30  \w    -64.00 -35.00   0.50    0.05    --  -99.00  61.00-150.00   58
 31  \w    -78.00 -52.00   0.50    0.05    --  -47.45 131.00-165.00   52
 32  \w    -95.00 -70.00   0.50    0.05    --  -99.00 131.00-165.00   50
 33  \w   -125.00 -60.00   0.50    0.05    --  -99.00 143.00-177.55  130
 34  \w   -125.00 -91.00   0.50    0.05    --  -99.00 -30.00-120.00   68
 35  \w   -106.00 -79.00   0.50    0.05    --  -47.45-125.00-180.00   54
 36  \w   -108.00 -82.00   0.50    0.05    --  -99.00-125.00-120.00   52
 37  \w   -119.00 -69.00   0.50    0.05    --  -47.45-138.00 -51.00  100
 38  \w   -137.00 -80.00   0.50    0.05    --  -99.00 -77.00   0.00  114
 39  \w   -119.00 -94.00   0.50    0.05    --  -47.45-131.00 123.00   50
 40  \w   -119.00 -87.00   0.50    0.05    --  -99.00-131.00 123.00   64
 41  \w   -167.00-104.00   0.50    0.05    --  -99.00 -30.00   0.00  126
 42  \w   -159.00-134.00   0.50    0.05    --  -99.00 -30.00-120.00   50
 43  \w   -166.00-132.00   0.50    0.05    --  -99.00-125.00-120.00   68
 44  \w   -136.00-109.00   0.50    0.05    --  -99.00-138.00 -51.00   54
;
_diffrn_measurement_device 'four-circle diffractometer'
_diffrn_measurement_device_type 'XtaLAB Synergy R, HyPix'
_diffrn_measurement_method '\w scans'
_diffrn_orient_matrix_type 'CrysAlisPro convention (1999,Acta A55,543-557)'
_diffrn_orient_matrix_UB_11 0.0315995000
_diffrn_orient_matrix_UB_12 -0.0213985000
_diffrn_orient_matrix_UB_13 0.1245351000
_diffrn_orient_matrix_UB_21 0.1118776000
_diffrn_orient_matrix_UB_22 0.0570782000
_diffrn_orient_matrix_UB_23 -0.0486835000
_diffrn_orient_matrix_UB_31 -0.1112837000
_diffrn_orient_matrix_UB_32 0.1389569000
_diffrn_orient_matrix_UB_33 0.0037561000
_diffrn_radiation_monochromator mirror
_diffrn_radiation_probe x-ray
_diffrn_radiation_type CuK\a
_diffrn_radiation_wavelength 1.54184
_diffrn_reflns_av_R_equivalents 0.0202
_diffrn_reflns_av_unetI/netI 0.0180
_diffrn_reflns_Laue_measured_fraction_full 0.997
_diffrn_reflns_Laue_measured_fraction_max 0.953
_diffrn_reflns_limit_h_max 13
_diffrn_reflns_limit_h_min -13
_diffrn_reflns_limit_k_max 14
_diffrn_reflns_limit_k_min -14
_diffrn_reflns_limit_l_max 14
_diffrn_reflns_limit_l_min -14
_diffrn_reflns_number 16920
_diffrn_reflns_point_group_measured_fraction_full 0.997
_diffrn_reflns_point_group_measured_fraction_max 0.953
_diffrn_reflns_theta_full 67.684
_diffrn_reflns_theta_max 75.332
_diffrn_reflns_theta_min 3.838
_diffrn_source 'Rotating-anode X-ray tube'
_diffrn_source_type 'PhotonJet R (Cu) X-ray Source'
_exptl_absorpt_coefficient_mu 0.828
_exptl_absorpt_correction_T_max 1.00000
_exptl_absorpt_correction_T_min 0.87821
_exptl_absorpt_correction_type multi-scan
_exptl_absorpt_process_details
;
CrysAlisPro 1.171.40.67a (Rigaku Oxford Diffraction, 2019)
Empirical absorption correction using spherical harmonics,
 implemented in SCALE3 ABSPACK scaling algorithm.
;
_exptl_crystal_colour colourless
_exptl_crystal_colour_primary colourless
_exptl_crystal_density_diffrn 1.395
_exptl_crystal_description block
_exptl_crystal_F_000 568
_exptl_crystal_size_max 0.6
_exptl_crystal_size_mid 0.5
_exptl_crystal_size_min 0.2
_refine_diff_density_max 0.758
_refine_diff_density_min -0.252
_refine_diff_density_rms 0.048
_refine_ls_extinction_method none
_refine_ls_goodness_of_fit_ref 1.054
_refine_ls_hydrogen_treatment constr
_refine_ls_matrix_type full
_refine_ls_number_parameters 363
_refine_ls_number_reflns 5085
_refine_ls_number_restraints 0
_refine_ls_restrained_S_all 1.054
_refine_ls_R_factor_all 0.0524
_refine_ls_R_factor_gt 0.0488
_refine_ls_shift/su_max 0.000
_refine_ls_shift/su_mean 0.000
_refine_ls_structure_factor_coef Fsqd
_refine_ls_weighting_details 'w=1/[\s^2^(Fo^2^)+(0.0711P)^2^+0.6296P] where P=(Fo^2^+2Fc^2^)/3'
_refine_ls_weighting_scheme calc
_refine_ls_wR_factor_gt 0.1345
_refine_ls_wR_factor_ref 0.1373
_reflns_Friedel_coverage 0.000
_reflns_number_gt 4600
_reflns_number_total 5085
_reflns_threshold_expression 'I > 2\s(I)'
_cod_data_source_file d3sc02417b2.cif
_cod_data_source_block tx5203
_cod_depositor_comments 'Adding full bibliography for 1569486--1569506.cif.'
_cod_database_code 1569487
_shelx_shelxl_version_number 2018/3
_chemical_oxdiff_formula 'C H O'
_shelx_space_group_comment
;
The symmetry employed for this shelxl refinement is uniquely defined
by the following loop, which should always be used as a source of
symmetry information in preference to the above space-group names.
They are only intended as comments.
;
_reflns_odcompleteness_completeness 99.91
_reflns_odcompleteness_iscentric 1
_reflns_odcompleteness_theta 66.97
_olex2_refinement_description
;
1. Fixed Uiso
 At 1.2 times of:
  All C(H) groups, All C(H,H) groups
 At 1.5 times of:
  All C(H,H,H) groups
2.a Secondary CH2 refined with riding coordinates:
 C00W(H00A,H00B), C00Y(H00C,H00E), C00Z(H00H,H00I), C014(H01G,H01H)
2.b Aromatic/amide H refined with riding coordinates:
 C00D(H00D), C00F(H00F), C00G(H00G), C00K(H00K), C00M(H00M), C00P(H00P),
 C00R(H00R), C00S(H00S), C00T(H00T), C00U(H00U), C00V(H00V), C00X(H00X),
 C011(H011), C013(H013)
2.c Idealised Me refined as rotating group:
 C010(H01A,H01B,H01C), C012(H01D,H01E,H01F)
;
_olex2_submission_special_instructions 'No special instructions were received'
_oxdiff_exptl_absorpt_empirical_details
;
Empirical correction (ABSPACK) includes:
- Absorption correction using spherical harmonics
- Frame scaling
;
_oxdiff_exptl_absorpt_empirical_full_max 1.160
_oxdiff_exptl_absorpt_empirical_full_min 0.859

loop_
_space_group_symop_operation_xyz
'x, y, z'
'-x, -y, -z'

loop_
_atom_site_label
_atom_site_type_symbol
_atom_site_fract_x
_atom_site_fract_y
_atom_site_fract_z
_atom_site_U_iso_or_equiv
_atom_site_adp_type
_atom_site_occupancy
_atom_site_site_symmetry_order
_atom_site_calc_flag
_atom_site_refinement_flags_posn
_atom_site_refinement_flags_adp
_atom_site_refinement_flags_occupancy
_atom_site_disorder_assembly
_atom_site_disorder_group
O001 O 0.17662(12) 0.49921(11) 0.95445(11) 0.0361(3) Uani 1 1 d . . . . .
O002 O 0.80165(12) 0.28939(12) 0.89179(12) 0.0398(3) Uani 1 1 d . . . . .
O003 O 0.48968(13) -0.04882(12) 0.71389(12) 0.0405(3) Uani 1 1 d . . . . .
O004 O 0.68134(12) 0.54891(12) 0.79822(11) 0.0369(3) Uani 1 1 d . . . . .
O005 O 0.06521(12) 0.73751(12) 0.81589(12) 0.0404(3) Uani 1 1 d . . . . .
O006 O 0.67130(13) 0.17569(12) 0.91677(12) 0.0429(3) Uani 1 1 d . . . . .
O007 O 0.87098(14) 0.16078(13) 0.46624(12) 0.0449(3) Uani 1 1 d . . . . .
O008 O 0.17690(14) 0.86295(12) 0.81185(13) 0.0443(3) Uani 1 1 d . . . . .
C009 C 0.30213(16) 0.50630(15) 0.91010(14) 0.0287(3) Uani 1 1 d . . . . .
C00A C 0.30382(16) 0.63016(15) 0.85121(14) 0.0294(3) Uani 1 1 d . . . . .
C00B C 0.31432(17) 0.11636(17) 0.81605(16) 0.0350(4) Uani 1 1 d . . . . .
C00C C 0.68080(17) 0.27981(16) 0.89838(14) 0.0323(3) Uani 1 1 d . . . . .
C00D C 0.43115(17) 0.64100(16) 0.81361(14) 0.0328(3) Uani 1 1 d . . . . .
H00D H 0.431688 0.723582 0.776580 0.039 Uiso 1 1 calc R . . . .
C00E C 0.55596(16) 0.40839(16) 0.88211(14) 0.0311(3) Uani 1 1 d . . . . .
C00F C 0.61958(17) 0.08422(16) 0.70641(15) 0.0331(4) Uani 1 1 d . . . . .
H00F H 0.579584 0.100036 0.778972 0.040 Uiso 1 1 calc R . . . .
C00G C 0.71517(17) 0.13747(16) 0.64360(15) 0.0336(4) Uani 1 1 d . . . . .
H00G H 0.738726 0.188754 0.674407 0.040 Uiso 1 1 calc R . . . .
C00H C 0.69843(18) 0.56518(17) 0.59062(15) 0.0352(4) Uani 1 1 d . . . . .
C00I C 0.80293(17) 0.37546(17) 0.50814(16) 0.0359(4) Uani 1 1 d . . . . .
C00J C 0.17668(17) 0.75557(16) 0.82581(15) 0.0334(4) Uani 1 1 d . . . . .
C00K C 0.42771(17) 0.39791(16) 0.92190(15) 0.0315(3) Uani 1 1 d . . . . .
H00K H 0.427039 0.315113 0.957516 0.038 Uiso 1 1 calc R . . . .
C00L C 0.19584(17) 0.30576(17) 0.90089(16) 0.0350(4) Uani 1 1 d . . . . .
C00M C 0.79646(17) 0.43721(17) 0.59161(15) 0.0352(4) Uani 1 1 d . . . . .
H00M H 0.858260 0.392811 0.649046 0.042 Uiso 1 1 calc R . . . .
C00N C 0.55707(17) 0.53321(17) 0.82937(14) 0.0318(3) Uani 1 1 d . . . . .
C00O C 0.58398(17) 0.00758(16) 0.66083(15) 0.0341(4) Uani 1 1 d . . . . .
C00P C 0.29136(17) 0.17533(17) 0.90662(16) 0.0353(4) Uani 1 1 d . . . . .
H00P H 0.340295 0.127300 0.972026 0.042 Uiso 1 1 calc R . . . .
C00Q C 0.77525(17) 0.11425(16) 0.53535(15) 0.0353(4) Uani 1 1 d . . . . .
C00R C 0.23960(19) 0.19007(19) 0.71978(17) 0.0402(4) Uani 1 1 d . . . . .
H00R H 0.252578 0.152110 0.658810 0.048 Uiso 1 1 calc R . . . .
C00S C 0.64620(18) -0.01636(17) 0.55256(16) 0.0370(4) Uani 1 1 d . . . . .
H00S H 0.624189 -0.068989 0.522196 0.044 Uiso 1 1 calc R . . . .
C00T C 0.73954(19) 0.03676(17) 0.49019(16) 0.0384(4) Uani 1 1 d . . . . .
H00T H 0.779142 0.021033 0.417538 0.046 Uiso 1 1 calc R . . . .
C00U C 0.7092(2) 0.44187(19) 0.42347(16) 0.0420(4) Uani 1 1 d . . . . .
H00U H 0.713203 0.401272 0.366870 0.050 Uiso 1 1 calc R . . . .
C00V C 0.6046(2) 0.62948(18) 0.50614(17) 0.0420(4) Uani 1 1 d . . . . .
H00V H 0.537818 0.714244 0.505380 0.050 Uiso 1 1 calc R . . . .
C00W C 0.17388(18) 0.37041(16) 0.99779(16) 0.0352(4) Uani 1 1 d . . . . .
H00A H 0.084594 0.377946 1.041404 0.042 Uiso 1 1 calc R . . . .
H00B H 0.246408 0.315444 1.050229 0.042 Uiso 1 1 calc R . . . .
C00X C 0.12375(18) 0.37705(18) 0.80297(17) 0.0403(4) Uani 1 1 d . . . . .
H00X H 0.060398 0.463846 0.798077 0.048 Uiso 1 1 calc R . . . .
C00Y C 0.41862(19) -0.02394(17) 0.82350(16) 0.0393(4) Uani 1 1 d . . . . .
H00C H 0.487299 -0.044825 0.875496 0.047 Uiso 1 1 calc R . . . .
H00E H 0.370348 -0.082332 0.856984 0.047 Uiso 1 1 calc R . . . .
C00Z C 0.6962(2) 0.62829(17) 0.68283(16) 0.0392(4) Uani 1 1 d . . . . .
H00H H 0.782213 0.641018 0.672762 0.047 Uiso 1 1 calc R . . . .
H00I H 0.619178 0.714164 0.673916 0.047 Uiso 1 1 calc R . . . .
C010 C -0.05709(19) 0.85724(19) 0.78393(19) 0.0475(5) Uani 1 1 d . . . . .
H01A H -0.032782 0.914421 0.715602 0.071 Uiso 1 1 calc GR . . . .
H01B H -0.091514 0.900714 0.846452 0.071 Uiso 1 1 calc GR . . . .
H01C H -0.128127 0.836055 0.768546 0.071 Uiso 1 1 calc GR . . . .
C011 C 0.14558(19) 0.3199(2) 0.71309(18) 0.0444(4) Uani 1 1 d . . . . .
H011 H 0.097201 0.368303 0.647433 0.053 Uiso 1 1 calc R . . . .
C012 C 0.92236(18) 0.16522(19) 0.90629(19) 0.0449(4) Uani 1 1 d . . . . .
H01D H 0.938509 0.129092 0.840789 0.067 Uiso 1 1 calc GR . . . .
H01E H 0.905845 0.104930 0.975943 0.067 Uiso 1 1 calc GR . . . .
H01F H 1.002770 0.179291 0.911751 0.067 Uiso 1 1 calc GR . . . .
C013 C 0.6103(2) 0.56755(19) 0.42268(18) 0.0466(5) Uani 1 1 d . . . . .
H013 H 0.547293 0.610939 0.366175 0.056 Uiso 1 1 calc R . . . .
C014 C 0.91383(19) 0.23803(19) 0.50894(19) 0.0440(4) Uani 1 1 d . . . . .
H01G H 0.996824 0.245140 0.461965 0.053 Uiso 1 1 calc R . . . .
H01H H 0.938617 0.192988 0.587806 0.053 Uiso 1 1 calc R . . . .

loop_
_atom_site_aniso_label
_atom_site_aniso_U_11
_atom_site_aniso_U_22
_atom_site_aniso_U_33
_atom_site_aniso_U_23
_atom_site_aniso_U_13
_atom_site_aniso_U_12
O001 0.0271(6) 0.0318(6) 0.0497(7) -0.0167(5) 0.0033(5) -0.0104(5)
O002 0.0231(6) 0.0368(6) 0.0550(8) -0.0147(6) -0.0045(5) -0.0052(5)
O003 0.0392(7) 0.0381(6) 0.0515(8) -0.0254(6) 0.0062(5) -0.0169(5)
O004 0.0312(6) 0.0406(6) 0.0420(7) -0.0122(5) -0.0007(5) -0.0167(5)
O005 0.0289(6) 0.0327(6) 0.0535(8) -0.0070(5) -0.0076(5) -0.0072(5)
O006 0.0330(6) 0.0354(7) 0.0588(8) -0.0161(6) -0.0087(6) -0.0073(5)
O007 0.0448(7) 0.0404(7) 0.0505(8) -0.0227(6) 0.0126(6) -0.0176(6)
O008 0.0427(7) 0.0283(6) 0.0599(8) -0.0146(6) -0.0089(6) -0.0080(5)
C009 0.0248(7) 0.0320(8) 0.0325(8) -0.0142(6) 0.0000(6) -0.0110(6)
C00A 0.0294(8) 0.0292(8) 0.0318(8) -0.0138(6) -0.0031(6) -0.0092(6)
C00B 0.0302(8) 0.0373(9) 0.0441(9) -0.0183(7) 0.0041(7) -0.0170(7)
C00C 0.0300(8) 0.0357(9) 0.0325(8) -0.0151(7) -0.0027(6) -0.0099(7)
C00D 0.0360(9) 0.0332(8) 0.0332(8) -0.0095(6) -0.0035(7) -0.0162(7)
C00E 0.0260(7) 0.0362(9) 0.0335(8) -0.0183(7) -0.0037(6) -0.0075(7)
C00F 0.0304(8) 0.0296(8) 0.0361(8) -0.0142(6) -0.0033(6) -0.0048(6)
C00G 0.0303(8) 0.0287(8) 0.0397(9) -0.0147(7) -0.0049(7) -0.0049(6)
C00H 0.0351(8) 0.0343(8) 0.0378(9) -0.0106(7) 0.0049(7) -0.0175(7)
C00I 0.0310(8) 0.0362(9) 0.0408(9) -0.0133(7) 0.0044(7) -0.0146(7)
C00J 0.0324(8) 0.0318(8) 0.0342(8) -0.0119(6) -0.0022(7) -0.0089(7)
C00K 0.0300(8) 0.0280(8) 0.0383(9) -0.0120(6) -0.0045(6) -0.0101(6)
C00L 0.0273(8) 0.0368(9) 0.0461(10) -0.0194(7) 0.0077(7) -0.0162(7)
C00M 0.0295(8) 0.0375(9) 0.0393(9) -0.0103(7) -0.0006(7) -0.0145(7)
C00N 0.0288(8) 0.0415(9) 0.0301(8) -0.0148(7) -0.0005(6) -0.0155(7)
C00O 0.0289(8) 0.0285(8) 0.0422(9) -0.0152(7) -0.0041(7) -0.0041(6)
C00P 0.0312(8) 0.0385(9) 0.0412(9) -0.0153(7) 0.0007(7) -0.0165(7)
C00Q 0.0297(8) 0.0291(8) 0.0406(9) -0.0125(7) -0.0002(7) -0.0044(6)
C00R 0.0363(9) 0.0464(10) 0.0453(10) -0.0219(8) 0.0022(7) -0.0187(8)
C00S 0.0358(9) 0.0321(8) 0.0437(10) -0.0197(7) -0.0045(7) -0.0068(7)
C00T 0.0383(9) 0.0330(8) 0.0386(9) -0.0179(7) -0.0014(7) -0.0043(7)
C00U 0.0470(10) 0.0439(10) 0.0390(9) -0.0156(8) -0.0019(8) -0.0189(8)
C00V 0.0400(9) 0.0301(8) 0.0489(10) -0.0088(7) 0.0001(8) -0.0101(7)
C00W 0.0294(8) 0.0331(8) 0.0439(9) -0.0147(7) 0.0035(7) -0.0127(7)
C00X 0.0293(8) 0.0379(9) 0.0529(11) -0.0159(8) -0.0018(7) -0.0102(7)
C00Y 0.0410(9) 0.0353(9) 0.0455(10) -0.0174(7) 0.0041(8) -0.0171(8)
C00Z 0.0416(9) 0.0349(9) 0.0450(10) -0.0128(7) 0.0068(8) -0.0213(8)
C010 0.0307(9) 0.0398(10) 0.0575(12) -0.0074(9) -0.0075(8) -0.0024(8)
C011 0.0339(9) 0.0487(11) 0.0508(11) -0.0134(8) -0.0061(8) -0.0148(8)
C012 0.0254(8) 0.0403(10) 0.0584(12) -0.0141(8) -0.0037(8) -0.0023(7)
C013 0.0472(11) 0.0417(10) 0.0459(11) -0.0052(8) -0.0118(8) -0.0135(9)
C014 0.0332(9) 0.0409(10) 0.0563(11) -0.0192(8) 0.0059(8) -0.0129(8)

loop_
_atom_type_symbol
_atom_type_description
_atom_type_scat_dispersion_real
_atom_type_scat_dispersion_imag
_atom_type_scat_source
C C 0.0181 0.0091 'International Tables Vol C Tables 4.2.6.8 and 6.1.1.4'
H H 0.0000 0.0000 'International Tables Vol C Tables 4.2.6.8 and 6.1.1.4'
O O 0.0492 0.0322 'International Tables Vol C Tables 4.2.6.8 and 6.1.1.4'

loop_
_geom_angle_atom_site_label_1
_geom_angle_atom_site_label_2
_geom_angle_atom_site_label_3
_geom_angle
_geom_angle_site_symmetry_1
_geom_angle_site_symmetry_3
_geom_angle_publ_flag
C009 O001 C00W 117.68(12) . . ?
C00C O002 C012 114.82(14) . . ?
C00O O003 C00Y 118.04(13) . . ?
C00N O004 C00Z 115.90(13) . . ?
C00J O005 C010 114.89(14) . . ?
C00Q O007 C014 117.84(14) . . ?
O001 C009 C00A 118.44(14) . . ?
O001 C009 C00K 123.09(15) . . ?
C00K C009 C00A 118.46(14) . . ?
C009 C00A C00J 124.93(14) . . ?
C00D C00A C009 119.26(14) . . ?
C00D C00A C00J 115.81(14) . . ?
C00P C00B C00Y 120.30(16) . . ?
C00R C00B C00P 118.22(16) . . ?
C00R C00B C00Y 121.48(16) . . ?
O002 C00C C00E 114.87(14) . . ?
O006 C00C O002 122.90(15) . . ?
O006 C00C C00E 122.23(15) . . ?
C00N C00D C00A 122.20(15) . . ?
C00K C00E C00C 114.71(15) . . ?
C00K C00E C00N 118.91(14) . . ?
C00N C00E C00C 126.36(15) . . ?
C00O C00F C00G 120.13(16) . . ?
C00Q C00G C00F 120.24(16) . . ?
C00M C00H C00Z 118.81(16) . . ?
C00V C00H C00M 119.13(16) . . ?
C00V C00H C00Z 122.05(16) . . ?
C00M C00I C00U 119.22(16) . . ?
C00M C00I C014 119.68(16) . . ?
C00U C00I C014 121.09(17) . . ?
O005 C00J C00A 113.45(14) . . ?
O008 C00J O005 123.41(15) . . ?
O008 C00J C00A 123.09(16) . . ?
C009 C00K C00E 122.22(15) . . ?
C00P C00L C00W 120.99(16) . . ?
C00X C00L C00P 119.17(16) . . ?
C00X C00L C00W 119.81(15) . . ?
C00I C00M C00H 120.85(16) . . ?
O004 C00N C00D 120.56(15) . . ?
O004 C00N C00E 120.58(14) . . ?
C00D C00N C00E 118.80(15) . . ?
O003 C00O C00F 125.44(16) . . ?
O003 C00O C00S 115.42(15) . . ?
C00F C00O C00S 119.14(17) . . ?
C00B C00P C00L 121.13(17) . . ?
O007 C00Q C00G 125.31(16) . . ?
O007 C00Q C00T 115.30(15) . . ?
C00G C00Q C00T 119.39(17) . . ?
C00B C00R C011 120.94(17) . . ?
C00T C00S C00O 120.83(16) . . ?
C00S C00T C00Q 120.26(16) . . ?
C013 C00U C00I 120.50(17) . . ?
C00H C00V C013 120.16(17) . . ?
O001 C00W C00L 111.79(14) . . ?
C011 C00X C00L 120.19(17) . . ?
O003 C00Y C00B 113.85(15) . . ?
O004 C00Z C00H 111.81(14) . . ?
C00X C011 C00R 120.33(18) . . ?
C00U C013 C00V 120.12(18) . . ?
O007 C014 C00I 113.57(15) . . ?

loop_
_geom_bond_atom_site_label_1
_geom_bond_atom_site_label_2
_geom_bond_distance
_geom_bond_site_symmetry_2
_geom_bond_publ_flag
O001 C009 1.3638(19) . ?
O001 C00W 1.439(2) . ?
O002 C00C 1.327(2) . ?
O002 C012 1.447(2) . ?
O003 C00O 1.380(2) . ?
O003 C00Y 1.432(2) . ?
O004 C00N 1.3770(19) . ?
O004 C00Z 1.444(2) . ?
O005 C00J 1.330(2) . ?
O005 C010 1.447(2) . ?
O006 C00C 1.208(2) . ?
O007 C00Q 1.374(2) . ?
O007 C014 1.424(2) . ?
O008 C00J 1.209(2) . ?
C009 C00A 1.405(2) . ?
C009 C00K 1.380(2) . ?
C00A C00D 1.388(2) . ?
C00A C00J 1.497(2) . ?
C00B C00P 1.393(2) . ?
C00B C00R 1.386(3) . ?
C00B C00Y 1.509(2) . ?
C00C C00E 1.498(2) . ?
C00D C00N 1.381(2) . ?
C00E C00K 1.399(2) . ?
C00E C00N 1.401(2) . ?
C00F C00G 1.394(2) . ?
C00F C00O 1.389(2) . ?
C00G C00Q 1.387(2) . ?
C00H C00M 1.395(2) . ?
C00H C00V 1.387(3) . ?
C00H C00Z 1.506(2) . ?
C00I C00M 1.385(2) . ?
C00I C00U 1.389(3) . ?
C00I C014 1.517(2) . ?
C00L C00P 1.401(2) . ?
C00L C00W 1.508(2) . ?
C00L C00X 1.386(3) . ?
C00O C00S 1.394(2) . ?
C00Q C00T 1.395(3) . ?
C00R C011 1.390(3) . ?
C00S C00T 1.372(3) . ?
C00U C013 1.379(3) . ?
C00V C013 1.389(3) . ?
C00X C011 1.374(3) . ?
